data_1574455
loop_
_publ_author_name
'Metherall, Jessica P.'
'Corner, Philip A.'
'McCabe, James F.'
'Probert, Michael R.'
'Hall, Michael J.'

_publ_section_title
;
 High-throughput encapsulated nanodroplet screening for accelerated
 co-crystal discovery
;
_journal_issue 22
_journal_name_full 'Chemical Science'
_journal_page_first 9843
_journal_page_last 9853
_journal_paper_doi 10.1039/D4SC07556K
_journal_volume 16
_journal_year 2025
_chemical_formula_moiety 'C7 H4 N2 O6, C6 H6 N2 O, C H4 O'
_chemical_formula_sum 'C14 H14 N4 O8'
_chemical_formula_weight 366.29
_chemical_name_systematic 'nicotinamide_3,5-dinitrobenzoic acid_MeOH'
_space_group_crystal_system monoclinic
_space_group_IT_number 14
_space_group_name_Hall '-P 2ybc'
_space_group_name_H-M_alt 'P 1 21/c 1'
_atom_sites_solution_hydrogens mixed
_atom_sites_solution_primary dual
_audit_block_doi 10.5517/ccdc.csd.cc2kmbwf
_audit_creation_date 2024-07-16
_audit_creation_method
;
Olex2 1.5
(compiled 2024.02.16 svn.r378c4104 for OlexSys, GUI svn.r6928)
;
_audit_update_record
;
2024-07-18 deposited with the CCDC.	2025-04-22 downloaded from the CCDC.
;
_cell_angle_alpha 90
_cell_angle_beta 92.304(3)
_cell_angle_gamma 90
_cell_formula_units_Z 8
_cell_length_a 7.0215(3)
_cell_length_b 22.3185(8)
_cell_length_c 20.2612(7)
_cell_measurement_reflns_used 10257
_cell_measurement_temperature 150.01(10)
_cell_measurement_theta_max 77.2340
_cell_measurement_theta_min 2.9300
_cell_volume 3172.6(2)
_computing_cell_refinement 'CrysAlisPro 1.171.42.73a (Rigaku OD, 2022)'
_computing_data_collection 'CrysAlisPro 1.171.42.73a (Rigaku OD, 2022)'
_computing_data_reduction 'CrysAlisPro 1.171.42.73a (Rigaku OD, 2022)'
_computing_molecular_graphics 'Olex2 1.5 (Dolomanov et al., 2009)'
_computing_publication_material 'Olex2 1.5 (Dolomanov et al., 2009)'
_computing_structure_refinement 'SHELXL 2018/3 (Sheldrick, 2015)'
_computing_structure_solution 'SHELXT 2018/2 (Sheldrick, 2018)'
_diffrn_ambient_environment N~2~
_diffrn_ambient_temperature 150.01(10)
_diffrn_detector 'Hybrid Pixel Array Detector'
_diffrn_detector_area_resol_mean 10.0000
_diffrn_detector_type 'HyPix-Arc 100'
_diffrn_measured_fraction_theta_full 0.998
_diffrn_measured_fraction_theta_max 0.928
_diffrn_measurement_details
;
List of Runs (angles in degrees, time in seconds):

  # Type    Start    End  Width  t~exp~   \w     \q     \k     \f   Frames
#--------------------------------------------------------------------------
  1  \w     75.00 121.00   0.50    1.35    --   48.76 125.00 -30.00   92
  2  \w     35.00  60.00   0.50    1.35    --  108.00 -61.00-150.00   50
  3  \w     44.00  69.00   0.50    1.35    --  108.00 -61.00   0.00   50
  4  \w     33.00  66.00   0.50    1.35    --  108.00 -58.00 -80.00   66
  5  \w    -26.00  31.00   0.50    1.35    --   48.76 -58.00 -80.00  114
  6  \w     25.00  51.00   0.50    1.35    --   96.11 -58.00 -80.00   52
  7  \w     18.00  44.00   0.50    1.35    --   96.11 -45.00   0.00   52
  8  \w     18.00  46.00   0.50    1.35    --   96.11 -45.00-120.00   56
  9  \w     39.00  67.00   0.50    1.35    --  108.00 -61.00  60.00   56
 10  \w     24.00  65.00   0.50    1.35    --   96.11 -61.00 150.00   82
 11  \w     36.00  61.00   0.50    1.35    --  108.00 -61.00 120.00   50
 12  \w     22.00  47.00   0.50    1.35    --   96.11 -45.00  60.00   50
 13  \w     18.00  43.00   0.50    1.35    --   96.11 -45.00-180.00   50
 14  \w     91.00 127.00   0.50    1.35    --  108.00  61.00 -30.00   72
 15  \w    133.00 160.00   0.50    1.35    --  108.00  61.00 -30.00   54
 16  \w    109.00 134.00   0.50    1.35    --  108.00  58.00  60.00   50
 17  \w    100.00 125.00   0.50    1.35    --   96.11  58.00  60.00   50
 18  \w     76.00 114.00   0.50    1.35    --   48.76  58.00  60.00   76
 19  \w    -71.00 -19.00   0.50    1.35    --  -92.01  61.00  30.00  104
 20  \w    -50.00 -24.00   0.50    1.35    --  -92.01  58.00  60.00   52
 21  \w    -39.00 -14.00   0.50    1.35    --  -92.01  45.00  30.00   50
 22  \w    -66.00  21.00   0.50    1.35    --  -49.76  58.00  60.00  174
 23  \w    -51.00 -15.00   0.50    1.35    --  -92.01  45.00-120.00   72
 24  \w    -48.00 -15.00   0.50    1.35    --  -92.01  45.00-180.00   66
 25  \w   -171.00 -71.00   0.50    1.35    --  -92.01 -30.00 -30.00  200
 26  \w   -167.00 -81.00   0.50    1.35    --  -92.01 -58.00 -80.00  172
 27  \w   -113.00 -84.00   0.50    1.35    --  -49.76 -58.00 -80.00   58
 28  \w    -99.00 -74.00   0.50    1.35    --  -49.76-125.00  60.00   50
;
_diffrn_measurement_device 'four-circle diffractometer'
_diffrn_measurement_device_type 'XtaLAB Synergy, Single source at home/near, HyPix-Arc 100'
_diffrn_measurement_method '\w scans'
_diffrn_orient_matrix_type 'CrysAlisPro convention (1999,Acta A55,543-557)'
_diffrn_orient_matrix_UB_11 -0.1488851000
_diffrn_orient_matrix_UB_12 0.0463569000
_diffrn_orient_matrix_UB_13 -0.0247630000
_diffrn_orient_matrix_UB_21 0.0668101000
_diffrn_orient_matrix_UB_22 -0.0078028000
_diffrn_orient_matrix_UB_23 -0.0709651000
_diffrn_orient_matrix_UB_31 -0.1469902000
_diffrn_orient_matrix_UB_32 -0.0505456000
_diffrn_orient_matrix_UB_33 -0.0117655000
_diffrn_radiation_monochromator mirror
_diffrn_radiation_probe x-ray
_diffrn_radiation_type 'Cu K\a'
_diffrn_radiation_wavelength 1.54184
_diffrn_reflns_av_R_equivalents 0.0301
_diffrn_reflns_av_unetI/netI 0.0262
_diffrn_reflns_Laue_measured_fraction_full 0.998
_diffrn_reflns_Laue_measured_fraction_max 0.928
_diffrn_reflns_limit_h_max 8
_diffrn_reflns_limit_h_min -8
_diffrn_reflns_limit_k_max 17
_diffrn_reflns_limit_k_min -27
_diffrn_reflns_limit_l_max 25
_diffrn_reflns_limit_l_min -25
_diffrn_reflns_number 23820
_diffrn_reflns_point_group_measured_fraction_full 0.998
_diffrn_reflns_point_group_measured_fraction_max 0.928
_diffrn_reflns_theta_full 67.684
_diffrn_reflns_theta_max 78.277
_diffrn_reflns_theta_min 2.947
_diffrn_source 'micro-focus sealed X-ray tube'
_diffrn_source_target Cu
_diffrn_source_type 'PhotonJet (Cu) X-ray Source'
_exptl_absorpt_coefficient_mu 1.107
_exptl_absorpt_correction_T_max 1.00000
_exptl_absorpt_correction_T_min 0.81149
_exptl_absorpt_correction_type multi-scan
_exptl_absorpt_process_details
;
CrysAlisPro 1.171.42.73a (Rigaku Oxford Diffraction, 2022)
Empirical absorption correction using spherical harmonics,
implemented in SCALE3 ABSPACK scaling algorithm.
;
_exptl_crystal_colour 'clear light colourless'
_exptl_crystal_colour_lustre clear
_exptl_crystal_colour_modifier light
_exptl_crystal_colour_primary colourless
_exptl_crystal_density_diffrn 1.534
_exptl_crystal_description plate
_exptl_crystal_F_000 1520
_exptl_crystal_preparation
;
Crystallised from a saturated solution of nicotinamide
and 3,5-dinitrobenzoic acid (1:2) in MeOH.
;
_exptl_crystal_recrystallization_method
'High-throughput screening via the ENaCt co-crystallisation protocol using SPT Labtech mosquito.'
_exptl_crystal_size_max 0.32
_exptl_crystal_size_mid 0.29
_exptl_crystal_size_min 0.064
_refine_diff_density_max 0.246
_refine_diff_density_min -0.416
_refine_diff_density_rms 0.058
_refine_ls_extinction_method none
_refine_ls_goodness_of_fit_ref 1.074
_refine_ls_hydrogen_treatment mixed
_refine_ls_matrix_type full
_refine_ls_number_parameters 495
_refine_ls_number_reflns 6309
_refine_ls_number_restraints 347
_refine_ls_restrained_S_all 1.050
_refine_ls_R_factor_all 0.0581
_refine_ls_R_factor_gt 0.0462
_refine_ls_shift/su_max 0.001
_refine_ls_shift/su_mean 0.000
_refine_ls_structure_factor_coef Fsqd
_refine_ls_weighting_details 'w=1/[\s^2^(Fo^2^)+(0.0797P)^2^+1.2691P] where P=(Fo^2^+2Fc^2^)/3'
_refine_ls_weighting_scheme calc
_refine_ls_wR_factor_gt 0.1319
_refine_ls_wR_factor_ref 0.1440
_reflns_Friedel_coverage 0.000
_reflns_number_gt 5060
_reflns_number_total 6309
_reflns_threshold_expression 'I > 2\s(I)'
_cod_data_source_file d4sc07556k2.cif
_cod_data_source_block nicotinamide_35-dihydroxybenzoicacid
_cod_depositor_comments 'Adding full bibliography for 1574434--1574463.cif.'
_cod_database_code 1574455
_shelx_shelxl_version_number 2018/3
_chemical_oxdiff_formula 'C12 H10 N4 O3'
_shelx_space_group_comment
;
The symmetry employed for this shelxl refinement is uniquely defined
by the following loop, which should always be used as a source of
symmetry information in preference to the above space-group names.
They are only intended as comments.
;
_shelx_estimated_absorpt_t_max 0.933
_shelx_estimated_absorpt_t_min 0.641
_olex2_refinement_description
;
1. Fixed Uiso
 At 1.2 times of:
  All C(H) groups, All N(H,H) groups, All O(H) groups
 At 1.5 times of:
  All C(H,H) groups, All C(H,H,H) groups
2. Restrained distances
 H6C-O6C
 0.99 with sigma of 0.02
 N1D-H6C
 1.555 with sigma of 0.02
 O5A-H5A = O1E-H1E = O6C-H6C
 0.82 with sigma of 0.02
3. Rigid body (RIGU) restrains
 All non-hydrogen atoms
 with sigma for 1-2 distances of 0.004 and sigma for 1-3 distances of 0.004
4.a Aromatic/amide H refined with riding coordinates:
 C2A(H2A), C2B(H2B), C2C(H2C), C2D(H2D), C3B(H3B), C3D(H3D), C4A(H4A),
 C4B(H4B), C4C(H4C), C4D(H4D), C5B(H5B), C5D(H5D), C6A(H6A), C6C(H6CA)
4.b Idealised Me refined as rotating group:
 C1E(H1EA,H1EB,H1EC), C1F(H1FA,H1FB,H1FC)
;
_olex2_exptl_crystal_mounting_method
'CCrystal mounted using inert oil from the encapsulation crystallisation technique onto a MiTeGen Kapton micromount.'
_olex2_submission_original_sample_id 'nicotinamide_3,5-dinitrobenzoic acid_MeOH'
_olex2_submission_special_instructions 'No special instructions were received'
_oxdiff_exptl_absorpt_empirical_details
;
Empirical correction (ABSPACK) includes:
- Absorption correction using spherical harmonics
- Frame scaling
;
_oxdiff_exptl_absorpt_empirical_full_max 1.209
_oxdiff_exptl_absorpt_empirical_full_min 0.791

loop_
_space_group_symop_operation_xyz
'x, y, z'
'-x, y+1/2, -z+1/2'
'-x, -y, -z'
'x, -y-1/2, z-1/2'

loop_
_atom_site_label
_atom_site_type_symbol
_atom_site_fract_x
_atom_site_fract_y
_atom_site_fract_z
_atom_site_U_iso_or_equiv
_atom_site_adp_type
_atom_site_occupancy
_atom_site_site_symmetry_order
_atom_site_calc_flag
_atom_site_refinement_flags_posn
_atom_site_refinement_flags_adp
_atom_site_refinement_flags_occupancy
_atom_site_disorder_assembly
_atom_site_disorder_group
O1A O 0.0247(3) 0.41223(8) 0.63365(8) 0.0524(4) Uani 1 1 d . . . . .
O1B O 0.5468(3) 0.84173(7) 0.37976(7) 0.0456(4) Uani 1 1 d . . . . .
O1C O 0.3930(3) 1.02574(8) 0.35658(8) 0.0527(4) Uani 1 1 d . . . . .
O1D O 0.3175(2) 0.69411(6) 0.54659(6) 0.0345(3) Uani 1 1 d . . . . .
O1E O 0.6725(3) 0.90856(11) 0.27781(10) 0.0687(6) Uani 1 1 d D . . . .
H1E H 0.648(5) 0.8844(13) 0.3104(13) 0.082 Uiso 1 1 d D U . . .
O1F O 0.9845(3) 0.93219(7) 0.20956(8) 0.0462(4) Uani 1 1 d . . . . .
H1F H 0.886(4) 0.9213(13) 0.2299(14) 0.055 Uiso 1 1 d . U . . .
O2A O -0.0077(3) 0.31952(8) 0.60674(9) 0.0558(5) Uani 1 1 d . . . . .
O2C O 0.2667(3) 1.11418(9) 0.35515(9) 0.0646(5) Uani 1 1 d . . . . .
O3A O 0.2534(2) 0.24737(6) 0.40569(8) 0.0452(4) Uani 1 1 d . . . . .
O3C O 0.0346(3) 1.19748(7) 0.55487(12) 0.0713(6) Uani 1 1 d . . . . .
O4A O 0.3605(2) 0.31048(7) 0.33561(7) 0.0415(4) Uani 1 1 d . . . . .
O4C O -0.0275(3) 1.13877(8) 0.63538(10) 0.0616(5) Uani 1 1 d . . . . .
O5A O 0.4086(2) 0.52193(6) 0.38818(7) 0.0352(3) Uani 1 1 d D . . . .
H5A H 0.432(3) 0.5588(8) 0.3801(12) 0.042 Uiso 1 1 d D U . . .
O5C O 0.3155(2) 0.89407(6) 0.54741(7) 0.0346(3) Uani 1 1 d . . . . .
O6A O 0.2854(2) 0.55667(6) 0.48052(7) 0.0363(3) Uani 1 1 d . . . . .
O6C O 0.1610(2) 0.93100(6) 0.63287(7) 0.0345(3) Uani 1 1 d D . . . .
H6C H 0.165(3) 0.8909(6) 0.6490(11) 0.041 Uiso 1 1 d D U . . .
N1A N 0.0440(3) 0.37051(8) 0.59580(8) 0.0372(4) Uani 1 1 d . . . . .
N1B N 0.4803(2) 0.63065(7) 0.35419(8) 0.0307(4) Uani 1 1 d . . . . .
N1C N 0.3085(3) 1.06707(9) 0.38261(9) 0.0422(4) Uani 1 1 d . . . . .
N1D N 0.1555(2) 0.82399(7) 0.67478(8) 0.0297(3) Uani 1 1 d D . . . .
N2A N 0.2936(2) 0.29810(7) 0.38883(8) 0.0315(4) Uani 1 1 d . . . . .
N2B N 0.4302(3) 0.79203(8) 0.46462(9) 0.0361(4) Uani 1 1 d . . . . .
H2BA H 0.412(4) 0.8250(12) 0.4862(13) 0.043 Uiso 1 1 d . U . . .
H2BB H 0.384(4) 0.7577(12) 0.4846(12) 0.043 Uiso 1 1 d . U . . .
N2C N 0.0375(3) 1.14871(8) 0.58148(11) 0.0463(5) Uani 1 1 d . . . . .
N2D N 0.2025(2) 0.61869(7) 0.60662(8) 0.0295(3) Uani 1 1 d . . . . .
H2DA H 0.225(3) 0.5938(11) 0.5774(12) 0.035 Uiso 1 1 d . U . . .
H2DB H 0.130(3) 0.6052(10) 0.6421(12) 0.035 Uiso 1 1 d . U . . .
C1A C 0.2706(3) 0.45222(8) 0.45924(9) 0.0270(4) Uani 1 1 d . . . . .
C1B C 0.5125(3) 0.73666(8) 0.36654(9) 0.0265(4) Uani 1 1 d . . . . .
C1C C 0.2203(3) 0.99599(8) 0.54465(9) 0.0275(4) Uani 1 1 d . . . . .
C1D C 0.1906(3) 0.72025(8) 0.64927(9) 0.0258(4) Uani 1 1 d . . . . .
C1E C 0.5070(6) 0.92696(16) 0.25663(16) 0.0804(10) Uani 1 1 d . . . . .
H1EA H 0.452548 0.898139 0.224617 0.121 Uiso 1 1 calc R U . . .
H1EB H 0.519720 0.966089 0.235309 0.121 Uiso 1 1 calc R U . . .
H1EC H 0.422840 0.930632 0.293857 0.121 Uiso 1 1 calc R U . . .
C1F C 1.0479(6) 0.98495(13) 0.23815(16) 0.0745(10) Uani 1 1 d . . . . .
H1FA H 1.140709 1.003851 0.209892 0.112 Uiso 1 1 calc R U . . .
H1FB H 1.108410 0.976466 0.281579 0.089 Uiso 1 1 calc R U . . .
H1FC H 0.939703 1.012053 0.243321 0.112 Uiso 1 1 calc R U . . .
C2A C 0.1832(3) 0.44060(9) 0.51807(9) 0.0291(4) Uani 1 1 d . . . . .
H2A H 0.156633 0.472346 0.547540 0.035 Uiso 1 1 calc R U . . .
C2B C 0.4626(3) 0.68051(8) 0.39007(9) 0.0277(4) Uani 1 1 d . . . . .
H2B H 0.414197 0.677457 0.433065 0.033 Uiso 1 1 calc R U . . .
C2C C 0.2764(3) 1.00345(8) 0.48036(9) 0.0295(4) Uani 1 1 d . . . . .
H2C H 0.329383 0.971032 0.456865 0.035 Uiso 1 1 calc R U . . .
C2D C 0.1995(3) 0.78054(8) 0.63287(9) 0.0289(4) Uani 1 1 d . . . . .
H2D H 0.238530 0.791265 0.590101 0.035 Uiso 1 1 calc R U . . .
C3A C 0.1355(3) 0.38247(9) 0.53330(9) 0.0294(4) Uani 1 1 d . . . . .
C3B C 0.5461(3) 0.63485(9) 0.29292(10) 0.0333(4) Uani 1 1 d . . . . .
H3B H 0.558051 0.599359 0.267529 0.040 Uiso 1 1 calc R U . . .
C3C C 0.2536(3) 1.05900(9) 0.45126(10) 0.0327(4) Uani 1 1 d . . . . .
C3D C 0.1006(3) 0.80977(9) 0.73532(9) 0.0303(4) Uani 1 1 d . . . . .
H3D H 0.068021 0.840872 0.764823 0.036 Uiso 1 1 calc R U . . .
C4A C 0.1709(3) 0.33444(9) 0.49256(9) 0.0295(4) Uani 1 1 d . . . . .
H4A H 0.137491 0.294607 0.503906 0.035 Uiso 1 1 calc R U . . .
C4B C 0.5967(3) 0.68875(9) 0.26575(10) 0.0345(4) Uani 1 1 d . . . . .
H4B H 0.641889 0.690582 0.222221 0.041 Uiso 1 1 calc R U . . .
C4C C 0.1775(3) 1.10768(9) 0.48293(11) 0.0361(5) Uani 1 1 d . . . . .
H4C H 0.163683 1.145584 0.461949 0.043 Uiso 1 1 calc R U . . .
C4D C 0.0903(3) 0.75099(9) 0.75582(10) 0.0320(4) Uani 1 1 d . . . . .
H4D H 0.052581 0.741687 0.799140 0.038 Uiso 1 1 calc R U . . .
C5A C 0.2578(3) 0.34777(8) 0.43426(9) 0.0267(4) Uani 1 1 d . . . . .
C5B C 0.5806(3) 0.74007(9) 0.30302(9) 0.0309(4) Uani 1 1 d . . . . .
H5B H 0.615932 0.777718 0.285388 0.037 Uiso 1 1 calc R U . . .
C5C C 0.1226(3) 1.09829(8) 0.54665(11) 0.0337(4) Uani 1 1 d . . . . .
C5D C 0.1359(3) 0.70557(8) 0.71238(9) 0.0299(4) Uani 1 1 d . . . . .
H5D H 0.129668 0.664822 0.725687 0.036 Uiso 1 1 calc R U . . .
C6A C 0.3079(3) 0.40539(8) 0.41666(9) 0.0275(4) Uani 1 1 d . . . . .
H6A H 0.366995 0.412754 0.376075 0.033 Uiso 1 1 calc R U . . .
C6B C 0.4967(3) 0.79415(8) 0.40454(9) 0.0296(4) Uani 1 1 d . . . . .
C6C C 0.1420(3) 1.04370(8) 0.57838(10) 0.0294(4) Uani 1 1 d . . . . .
H6CA H 0.102574 1.038858 0.622370 0.035 Uiso 1 1 calc R U . . .
C6D C 0.2415(3) 0.67610(8) 0.59686(9) 0.0267(4) Uani 1 1 d . . . . .
C7A C 0.3225(3) 0.51572(8) 0.44320(9) 0.0286(4) Uani 1 1 d . . . . .
C7C C 0.2373(3) 0.93510(8) 0.57622(9) 0.0272(4) Uani 1 1 d . . . . .

loop_
_atom_site_aniso_label
_atom_site_aniso_U_11
_atom_site_aniso_U_22
_atom_site_aniso_U_33
_atom_site_aniso_U_23
_atom_site_aniso_U_13
_atom_site_aniso_U_12
O1A 0.0756(12) 0.0509(10) 0.0322(8) -0.0025(7) 0.0211(8) -0.0008(9)
O1B 0.0721(11) 0.0280(7) 0.0381(8) -0.0024(6) 0.0204(8) -0.0142(7)
O1C 0.0731(12) 0.0530(10) 0.0327(8) -0.0019(7) 0.0103(8) -0.0124(9)
O1D 0.0506(8) 0.0277(7) 0.0263(7) 0.0018(5) 0.0158(6) -0.0006(6)
O1E 0.0779(14) 0.0825(15) 0.0465(11) 0.0032(10) 0.0120(10) -0.0339(12)
O1F 0.0533(10) 0.0417(9) 0.0449(9) -0.0104(7) 0.0158(7) 0.0016(8)
O2A 0.0826(13) 0.0403(9) 0.0470(10) 0.0130(7) 0.0318(9) -0.0037(9)
O2C 0.0825(13) 0.0572(11) 0.0548(11) 0.0339(9) 0.0099(10) -0.0064(10)
O3A 0.0633(10) 0.0217(7) 0.0512(9) -0.0012(6) 0.0101(8) -0.0069(7)
O3C 0.0789(13) 0.0189(8) 0.1182(18) 0.0106(9) 0.0322(12) 0.0084(8)
O4A 0.0613(10) 0.0319(8) 0.0320(8) -0.0060(6) 0.0126(7) -0.0039(7)
O4C 0.0842(13) 0.0366(9) 0.0659(12) -0.0088(8) 0.0267(10) 0.0137(9)
O5A 0.0535(9) 0.0200(6) 0.0333(7) -0.0008(5) 0.0172(6) -0.0044(6)
O5C 0.0486(8) 0.0211(6) 0.0350(7) -0.0007(5) 0.0127(6) 0.0030(6)
O6A 0.0507(8) 0.0259(7) 0.0331(7) -0.0055(6) 0.0101(6) -0.0009(6)
O6C 0.0540(9) 0.0200(6) 0.0305(7) 0.0035(5) 0.0147(6) 0.0025(6)
N1A 0.0429(10) 0.0386(10) 0.0309(9) 0.0064(7) 0.0100(7) 0.0031(8)
N1B 0.0393(9) 0.0255(8) 0.0279(8) 0.0000(6) 0.0077(7) -0.0018(7)
N1C 0.0483(11) 0.0443(11) 0.0341(9) 0.0109(8) 0.0028(8) -0.0150(9)
N1D 0.0391(9) 0.0232(8) 0.0273(8) 0.0012(6) 0.0092(6) 0.0014(7)
N2A 0.0361(9) 0.0235(8) 0.0350(9) -0.0017(6) 0.0032(7) -0.0022(7)
N2B 0.0545(11) 0.0244(8) 0.0305(9) -0.0042(7) 0.0170(8) -0.0029(8)
N2C 0.0496(11) 0.0221(9) 0.0678(13) -0.0022(8) 0.0104(10) 0.0026(8)
N2D 0.0401(9) 0.0226(8) 0.0262(8) -0.0011(6) 0.0073(7) -0.0004(7)
C1A 0.0299(9) 0.0248(9) 0.0266(9) 0.0011(7) 0.0026(7) -0.0003(7)
C1B 0.0284(9) 0.0261(9) 0.0253(9) 0.0017(7) 0.0038(7) -0.0014(7)
C1C 0.0307(9) 0.0196(8) 0.0324(10) -0.0003(7) 0.0032(7) -0.0041(7)
C1D 0.0301(9) 0.0232(9) 0.0245(9) 0.0007(7) 0.0070(7) 0.0011(7)
C1E 0.110(3) 0.076(2) 0.0569(18) 0.0013(16) 0.0245(18) 0.017(2)
C1F 0.108(3) 0.0528(17) 0.0658(19) -0.0157(14) 0.0369(18) -0.0269(17)
C2A 0.0326(9) 0.0295(9) 0.0256(9) 0.0005(7) 0.0045(7) 0.0027(8)
C2B 0.0334(9) 0.0270(9) 0.0230(9) 0.0011(7) 0.0047(7) -0.0015(7)
C2C 0.0332(10) 0.0250(9) 0.0304(10) 0.0005(7) 0.0044(8) -0.0043(7)
C2D 0.0387(10) 0.0233(9) 0.0252(9) 0.0020(7) 0.0085(7) 0.0026(7)
C3A 0.0302(9) 0.0326(10) 0.0256(9) 0.0052(8) 0.0039(7) 0.0014(8)
C3B 0.0423(11) 0.0276(10) 0.0305(10) -0.0037(8) 0.0080(8) 0.0007(8)
C3C 0.0358(10) 0.0328(10) 0.0296(10) 0.0065(8) 0.0025(8) -0.0099(8)
C3D 0.0393(10) 0.0259(9) 0.0264(9) -0.0010(7) 0.0094(8) 0.0021(8)
C4A 0.0314(9) 0.0277(10) 0.0295(9) 0.0060(7) 0.0026(7) -0.0010(7)
C4B 0.0445(11) 0.0316(10) 0.0283(10) -0.0007(8) 0.0113(8) 0.0017(9)
C4C 0.0368(10) 0.0243(10) 0.0471(12) 0.0097(8) 0.0002(9) -0.0066(8)
C4D 0.0408(11) 0.0287(10) 0.0272(9) 0.0021(7) 0.0110(8) 0.0003(8)
C5A 0.0290(9) 0.0240(9) 0.0272(9) -0.0001(7) 0.0019(7) 0.0011(7)
C5B 0.0391(10) 0.0277(9) 0.0266(9) 0.0023(7) 0.0105(8) -0.0023(8)
C5C 0.0357(10) 0.0208(9) 0.0448(11) -0.0018(8) 0.0042(8) -0.0011(8)
C5D 0.0370(10) 0.0219(9) 0.0312(10) 0.0041(7) 0.0061(8) 0.0005(7)
C6A 0.0301(9) 0.0243(9) 0.0281(9) 0.0013(7) 0.0025(7) -0.0002(7)
C6B 0.0335(10) 0.0269(9) 0.0290(9) -0.0008(7) 0.0066(7) -0.0046(8)
C6C 0.0338(10) 0.0229(9) 0.0317(10) -0.0013(7) 0.0047(7) -0.0030(7)
C6D 0.0302(9) 0.0238(9) 0.0265(9) 0.0025(7) 0.0040(7) 0.0020(7)
C7A 0.0348(9) 0.0238(9) 0.0276(9) -0.0011(7) 0.0054(7) -0.0001(7)
C7C 0.0338(9) 0.0197(8) 0.0285(9) -0.0019(7) 0.0065(7) -0.0021(7)

loop_
_atom_type_symbol
_atom_type_description
_atom_type_scat_dispersion_real
_atom_type_scat_dispersion_imag
_atom_type_scat_source
C C 0.0181 0.0091 'International Tables Vol C Tables 4.2.6.8 and 6.1.1.4'
H H 0.0000 0.0000 'International Tables Vol C Tables 4.2.6.8 and 6.1.1.4'
N N 0.0311 0.0180 'International Tables Vol C Tables 4.2.6.8 and 6.1.1.4'
O O 0.0492 0.0322 'International Tables Vol C Tables 4.2.6.8 and 6.1.1.4'

loop_
_citation_id
_citation_doi
_citation_year
1 10.26434/chemrxiv-2024-40s32 2024

loop_
_geom_angle_atom_site_label_1
_geom_angle_atom_site_label_2
_geom_angle_atom_site_label_3
_geom_angle
_geom_angle_site_symmetry_1
_geom_angle_site_symmetry_3
_geom_angle_publ_flag
C1E O1E H1E 104(2) . . ?
C1F O1F H1F 107.1(19) . . ?
C7A O5A H5A 111.5(16) . . ?
C7C O6C H6C 111.3(14) . . ?
O1A N1A O2A 123.97(18) . . ?
O1A N1A C3A 117.91(17) . . ?
O2A N1A C3A 118.11(18) . . ?
C2B N1B C3B 119.12(17) . . ?
O1C N1C C3C 117.67(18) . . ?
O2C N1C O1C 124.3(2) . . ?
O2C N1C C3C 118.0(2) . . ?
C2D N1D C3D 119.58(16) . . ?
O3A N2A O4A 123.88(17) . . ?
O3A N2A C5A 118.56(16) . . ?
O4A N2A C5A 117.55(15) . . ?
H2BA N2B H2BB 115(2) . . ?
C6B N2B H2BA 119.9(17) . . ?
C6B N2B H2BB 124.8(15) . . ?
O3C N2C O4C 124.0(2) . . ?
O3C N2C C5C 118.3(2) . . ?
O4C N2C C5C 117.70(18) . . ?
H2DA N2D H2DB 117(2) . . ?
C6D N2D H2DA 119.4(16) . . ?
C6D N2D H2DB 122.7(14) . . ?
C2A C1A C6A 119.67(17) . . ?
C2A C1A C7A 118.81(17) . . ?
C6A C1A C7A 121.52(16) . . ?
C2B C1B C5B 117.81(17) . . ?
C2B C1B C6B 124.68(16) . . ?
C5B C1B C6B 117.51(16) . . ?
C2C C1C C6C 120.20(17) . . ?
C2C C1C C7C 119.16(16) . . ?
C6C C1C C7C 120.59(16) . . ?
C2D C1D C5D 117.77(17) . . ?
C2D C1D C6D 116.89(16) . . ?
C5D C1D C6D 125.34(16) . . ?
O1E C1E H1EA 109.5 . . ?
O1E C1E H1EB 109.5 . . ?
O1E C1E H1EC 109.5 . . ?
H1EA C1E H1EB 109.5 . . ?
H1EA C1E H1EC 109.5 . . ?
H1EB C1E H1EC 109.5 . . ?
O1F C1F H1FA 109.5 . . ?
O1F C1F H1FB 109.5 . . ?
O1F C1F H1FC 109.5 . . ?
H1FA C1F H1FB 109.5 . . ?
H1FA C1F H1FC 109.5 . . ?
H1FB C1F H1FC 109.5 . . ?
C1A C2A H2A 120.4 . . ?
C3A C2A C1A 119.25(18) . . ?
C3A C2A H2A 120.4 . . ?
N1B C2B C1B 122.20(17) . . ?
N1B C2B H2B 118.9 . . ?
C1B C2B H2B 118.9 . . ?
C1C C2C H2C 120.8 . . ?
C3C C2C C1C 118.49(18) . . ?
C3C C2C H2C 120.8 . . ?
N1D C2D C1D 122.60(17) . . ?
N1D C2D H2D 118.7 . . ?
C1D C2D H2D 118.7 . . ?
C2A C3A N1A 118.91(17) . . ?
C2A C3A C4A 123.05(17) . . ?
C4A C3A N1A 118.03(17) . . ?
N1B C3B H3B 118.9 . . ?
N1B C3B C4B 122.28(18) . . ?
C4B C3B H3B 118.9 . . ?
C2C C3C N1C 118.98(19) . . ?
C2C C3C C4C 123.31(18) . . ?
C4C C3C N1C 117.70(18) . . ?
N1D C3D H3D 119.3 . . ?
N1D C3D C4D 121.47(18) . . ?
C4D C3D H3D 119.3 . . ?
C3A C4A H4A 122.0 . . ?
C3A C4A C5A 116.06(17) . . ?
C5A C4A H4A 122.0 . . ?
C3B C4B H4B 120.7 . . ?
C3B C4B C5B 118.62(18) . . ?
C5B C4B H4B 120.7 . . ?
C3C C4C H4C 121.8 . . ?
C5C C4C C3C 116.36(18) . . ?
C5C C4C H4C 121.8 . . ?
C3D C4D H4D 120.4 . . ?
C3D C4D C5D 119.19(17) . . ?
C5D C4D H4D 120.4 . . ?
C4A C5A N2A 117.71(16) . . ?
C4A C5A C6A 123.05(17) . . ?
C6A C5A N2A 119.22(16) . . ?
C1B C5B H5B 120.0 . . ?
C4B C5B C1B 119.96(18) . . ?
C4B C5B H5B 120.0 . . ?
C4C C5C N2C 117.93(18) . . ?
C4C C5C C6C 122.95(19) . . ?
C6C C5C N2C 119.12(19) . . ?
C1D C5D H5D 120.3 . . ?
C4D C5D C1D 119.38(17) . . ?
C4D C5D H5D 120.3 . . ?
C1A C6A H6A 120.5 . . ?
C5A C6A C1A 118.91(17) . . ?
C5A C6A H6A 120.5 . . ?
O1B C6B N2B 121.55(18) . . ?
O1B C6B C1B 119.94(17) . . ?
N2B C6B C1B 118.50(17) . . ?
C1C C6C H6CA 120.7 . . ?
C5C C6C C1C 118.69(18) . . ?
C5C C6C H6CA 120.7 . . ?
O1D C6D N2D 122.36(18) . . ?
O1D C6D C1D 119.49(16) . . ?
N2D C6D C1D 118.15(16) . . ?
O5A C7A C1A 114.35(16) . . ?
O6A C7A O5A 124.81(17) . . ?
O6A C7A C1A 120.84(17) . . ?
O5C C7C O6C 125.46(17) . . ?
O5C C7C C1C 120.07(16) . . ?
O6C C7C C1C 114.44(15) . . ?

loop_
_geom_bond_atom_site_label_1
_geom_bond_atom_site_label_2
_geom_bond_distance
_geom_bond_site_symmetry_2
_geom_bond_publ_flag
O1A N1A 1.217(2) . ?
O1B C6B 1.232(2) . ?
O1C N1C 1.227(3) . ?
O1D C6D 1.236(2) . ?
O1E H1E 0.875(18) . ?
O1E C1E 1.290(4) . ?
O1F H1F 0.85(3) . ?
O1F C1F 1.379(3) . ?
O2A N1A 1.217(2) . ?
O2C N1C 1.220(3) . ?
O3A N2A 1.219(2) . ?
O3C N2C 1.214(3) . ?
O4A N2A 1.225(2) . ?
O4C N2C 1.221(3) . ?
O5A H5A 0.856(16) . ?
O5A C7A 1.297(2) . ?
O5C C7C 1.227(2) . ?
O6A C7A 1.221(2) . ?
O6C H6C 0.953(11) . ?
O6C C7C 1.289(2) . ?
N1A C3A 1.467(2) . ?
N1B C2B 1.338(2) . ?
N1B C3B 1.345(2) . ?
N1C C3C 1.469(3) . ?
N1D C2D 1.333(2) . ?
N1D C3D 1.339(2) . ?
N2A C5A 1.469(2) . ?
N2B H2BA 0.87(3) . ?
N2B H2BB 0.93(3) . ?
N2B C6B 1.322(2) . ?
N2C C5C 1.468(3) . ?
N2D H2DA 0.83(2) . ?
N2D H2DB 0.95(2) . ?
N2D C6D 1.327(2) . ?
C1A C2A 1.387(3) . ?
C1A C6A 1.387(3) . ?
C1A C7A 1.502(3) . ?
C1B C2B 1.391(3) . ?
C1B C5B 1.393(3) . ?
C1B C6B 1.503(3) . ?
C1C C2C 1.386(3) . ?
C1C C6C 1.390(3) . ?
C1C C7C 1.505(2) . ?
C1D C2D 1.388(3) . ?
C1D C5D 1.389(3) . ?
C1D C6D 1.502(3) . ?
C1E H1EA 0.9800 . ?
C1E H1EB 0.9800 . ?
C1E H1EC 0.9800 . ?
C1F H1FA 0.9800 . ?
C1F H1FB 0.9800 . ?
C1F H1FC 0.9800 . ?
C2A H2A 0.9500 . ?
C2A C3A 1.378(3) . ?
C2B H2B 0.9500 . ?
C2C H2C 0.9500 . ?
C2C C3C 1.379(3) . ?
C2D H2D 0.9500 . ?
C3A C4A 1.382(3) . ?
C3B H3B 0.9500 . ?
C3B C4B 1.376(3) . ?
C3C C4C 1.380(3) . ?
C3D H3D 0.9500 . ?
C3D C4D 1.379(3) . ?
C4A H4A 0.9500 . ?
C4A C5A 1.384(3) . ?
C4B H4B 0.9500 . ?
C4B C5B 1.379(3) . ?
C4C H4C 0.9500 . ?
C4C C5C 1.378(3) . ?
C4D H4D 0.9500 . ?
C4D C5D 1.388(3) . ?
C5A C6A 1.384(3) . ?
C5B H5B 0.9500 . ?
C5C C6C 1.382(3) . ?
C5D H5D 0.9500 . ?
C6A H6A 0.9500 . ?
C6C H6CA 0.9500 . ?

loop_
_geom_torsion_atom_site_label_1
_geom_torsion_atom_site_label_2
_geom_torsion_atom_site_label_3
_geom_torsion_atom_site_label_4
_geom_torsion
_geom_torsion_site_symmetry_1
_geom_torsion_site_symmetry_2
_geom_torsion_site_symmetry_3
_geom_torsion_site_symmetry_4
_geom_torsion_publ_flag
O1A N1A C3A C2A -4.5(3) . . . . ?
O1A N1A C3A C4A 175.09(19) . . . . ?
O1C N1C C3C C2C -8.3(3) . . . . ?
O1C N1C C3C C4C 173.07(19) . . . . ?
O2A N1A C3A C2A 175.7(2) . . . . ?
O2A N1A C3A C4A -4.8(3) . . . . ?
O2C N1C C3C C2C 171.4(2) . . . . ?
O2C N1C C3C C4C -7.2(3) . . . . ?
O3A N2A C5A C4A -3.3(3) . . . . ?
O3A N2A C5A C6A 178.08(18) . . . . ?
O3C N2C C5C C4C -6.3(3) . . . . ?
O3C N2C C5C C6C 174.6(2) . . . . ?
O4A N2A C5A C4A 175.91(17) . . . . ?
O4A N2A C5A C6A -2.7(3) . . . . ?
O4C N2C C5C C4C 173.1(2) . . . . ?
O4C N2C C5C C6C -6.0(3) . . . . ?
N1A C3A C4A C5A -179.84(16) . . . . ?
N1B C3B C4B C5B 0.5(3) . . . . ?
N1C C3C C4C C5C 178.28(18) . . . . ?
N1D C3D C4D C5D -0.8(3) . . . . ?
N2A C5A C6A C1A 178.83(16) . . . . ?
N2C C5C C6C C1C 179.11(18) . . . . ?
C1A C2A C3A N1A 179.71(17) . . . . ?
C1A C2A C3A C4A 0.1(3) . . . . ?
C1C C2C C3C N1C -178.59(17) . . . . ?
C1C C2C C3C C4C 0.0(3) . . . . ?
C2A C1A C6A C5A -0.4(3) . . . . ?
C2A C1A C7A O5A 178.01(17) . . . . ?
C2A C1A C7A O6A -1.4(3) . . . . ?
C2A C3A C4A C5A -0.3(3) . . . . ?
C2B N1B C3B C4B 0.3(3) . . . . ?
C2B C1B C5B C4B 0.0(3) . . . . ?
C2B C1B C6B O1B 179.1(2) . . . . ?
C2B C1B C6B N2B -0.3(3) . . . . ?
C2C C1C C6C C5C -0.3(3) . . . . ?
C2C C1C C7C O5C 6.4(3) . . . . ?
C2C C1C C7C O6C -172.18(17) . . . . ?
C2C C3C C4C C5C -0.3(3) . . . . ?
C2D N1D C3D C4D 0.7(3) . . . . ?
C2D C1D C5D C4D 0.8(3) . . . . ?
C2D C1D C6D O1D 11.7(3) . . . . ?
C2D C1D C6D N2D -168.34(18) . . . . ?
C3A C4A C5A N2A -178.53(16) . . . . ?
C3A C4A C5A C6A 0.1(3) . . . . ?
C3B N1B C2B C1B -1.0(3) . . . . ?
C3B C4B C5B C1B -0.6(3) . . . . ?
C3C C4C C5C N2C -178.82(18) . . . . ?
C3C C4C C5C C6C 0.3(3) . . . . ?
C3D N1D C2D C1D 0.1(3) . . . . ?
C3D C4D C5D C1D 0.0(3) . . . . ?
C4A C5A C6A C1A 0.3(3) . . . . ?
C4C C5C C6C C1C 0.0(3) . . . . ?
C5B C1B C2B N1B 0.8(3) . . . . ?
C5B C1B C6B O1B -1.4(3) . . . . ?
C5B C1B C6B N2B 179.18(18) . . . . ?
C5D C1D C2D N1D -0.9(3) . . . . ?
C5D C1D C6D O1D -168.24(19) . . . . ?
C5D C1D C6D N2D 11.7(3) . . . . ?
C6A C1A C2A C3A 0.2(3) . . . . ?
C6A C1A C7A O5A -2.0(3) . . . . ?
C6A C1A C7A O6A 178.55(18) . . . . ?
C6B C1B C2B N1B -179.69(18) . . . . ?
C6B C1B C5B C4B -179.55(18) . . . . ?
C6C C1C C2C C3C 0.4(3) . . . . ?
C6C C1C C7C O5C -176.27(18) . . . . ?
C6C C1C C7C O6C 5.2(3) . . . . ?
C6D C1D C2D N1D 179.15(17) . . . . ?
C6D C1D C5D C4D -179.23(18) . . . . ?
C7A C1A C2A C3A -179.84(17) . . . . ?
C7A C1A C6A C5A 179.65(17) . . . . ?
C7C C1C C2C C3C 177.71(17) . . . . ?
C7C C1C C6C C5C -177.65(18) . . . . ?
